data_7032718
loop_
_publ_author_name
'Konarev, Dmitri V.'
'Troyanov, Sergey I.'
'Nakano, Yoshiaki'
'Otsuka, Akihiro'
'Yamochi, Hideki'
'Saito, Gunzi'
'Lyubovskaya, Rimma N.'

_publ_section_title
;
 Molecular structure and spectroscopic properties of a nickel-bridged
 {Ni(Ph3P)}2(\m2-\h(2), \h(2)-C60)2 dimer.
;
_journal_issue 48
_journal_name_full 'Dalton transactions (Cambridge, England : 2003)'
_journal_page_first 17920
_journal_page_last 17923
_journal_paper_doi 10.1039/c4dt02161d
_journal_volume 43
_journal_year 2014
_chemical_formula_sum 'C168 H38 Cl4 Ni2 P2'
_chemical_formula_weight 2377.14
_chemical_name_systematic
; 
 ? 
;
_chemical_properties_physical Air-sensitive
_space_group_IT_number 62
_symmetry_cell_setting orthorhombic
_symmetry_space_group_name_Hall '-P 2ac 2n'
_symmetry_space_group_name_H-M 'P n m a'
_atom_sites_solution_hydrogens geom
_atom_sites_solution_primary direct
_atom_sites_solution_secondary difmap
_audit_creation_method SHELXL-97
_cell_angle_alpha 90.00
_cell_angle_beta 90.00
_cell_angle_gamma 90.00
_cell_formula_units_Z 4
_cell_length_a 25.817(1)
_cell_length_b 22.976(1)
_cell_length_c 15.7552(8)
_cell_measurement_reflns_used 40000
_cell_measurement_temperature 100(2)
_cell_measurement_theta_max 34
_cell_measurement_theta_min 5
_cell_volume 9345.5(7)
_computing_cell_refinement XDS
_computing_data_collection XDS
_computing_data_reduction XDS
_computing_structure_refinement 'SHELXL-97 (Sheldrick, 1997)'
_computing_structure_solution 'SHELXS-97 (Sheldrick, 1990)'
_diffrn_ambient_temperature 100(2)
_diffrn_measured_fraction_theta_full 0.977
_diffrn_measured_fraction_theta_max 0.931
_diffrn_measurement_device_type MAR225
_diffrn_measurement_method CCD
_diffrn_radiation_monochromator Si(111)
_diffrn_radiation_source 'BL 14.1, PSF, BESSY, Berlin, Germany'
_diffrn_radiation_type synchrotron
_diffrn_radiation_wavelength 0.87933
_diffrn_reflns_av_R_equivalents 0.0263
_diffrn_reflns_av_sigmaI/netI 0.0122
_diffrn_reflns_limit_h_max 32
_diffrn_reflns_limit_h_min -32
_diffrn_reflns_limit_k_max 30
_diffrn_reflns_limit_k_min -30
_diffrn_reflns_limit_l_max 19
_diffrn_reflns_limit_l_min -19
_diffrn_reflns_number 134691
_diffrn_reflns_theta_full 31.52
_diffrn_reflns_theta_max 35.89
_diffrn_reflns_theta_min 1.94
_exptl_absorpt_coefficient_mu 1.106
_exptl_absorpt_correction_type none
_exptl_crystal_colour black
_exptl_crystal_density_diffrn 1.684
_exptl_crystal_density_method 'not measured'
_exptl_crystal_description plate
_exptl_crystal_F_000 4800
_exptl_crystal_size_max 0.03
_exptl_crystal_size_mid 0.03
_exptl_crystal_size_min 0.01
_refine_diff_density_max 0.718
_refine_diff_density_min -0.727
_refine_diff_density_rms 0.079
_refine_ls_extinction_method none
_refine_ls_goodness_of_fit_ref 1.016
_refine_ls_hydrogen_treatment constr
_refine_ls_matrix_type full
_refine_ls_number_parameters 878
_refine_ls_number_reflns 11051
_refine_ls_number_restraints 18
_refine_ls_restrained_S_all 1.018
_refine_ls_R_factor_all 0.0639
_refine_ls_R_factor_gt 0.0591
_refine_ls_shift/su_max 0.003
_refine_ls_shift/su_mean 0.000
_refine_ls_structure_factor_coef Fsqd
_refine_ls_weighting_details 'calc w=1/[\s^2^(Fo^2^)+(0.0400P)^2^+25.0000P] where P=(Fo^2^+2Fc^2^)/3'
_refine_ls_weighting_scheme calc
_refine_ls_wR_factor_gt 0.1334
_refine_ls_wR_factor_ref 0.1384
_reflns_number_gt 10335
_reflns_number_total 11051
_reflns_threshold_expression >2sigma(I)
_cod_data_source_file c4dt02161d2.cif
_cod_data_source_block Ni2(Ph3P)2_2(C60)
_cod_depositor_comments 'Adding full bibliography for 7032718.cif.'
_cod_original_sg_symbol_H-M Pnma
_cod_database_code 7032718

loop_
_symmetry_equiv_pos_as_xyz
'x, y, z'
'-x+1/2, -y, z+1/2'
'-x, y+1/2, -z'
'x+1/2, -y+1/2, -z+1/2'
'-x, -y, -z'
'x-1/2, y, -z-1/2'
'x, -y-1/2, z'
'-x-1/2, y-1/2, z-1/2'

loop_
_atom_site_label
_atom_site_type_symbol
_atom_site_fract_x
_atom_site_fract_y
_atom_site_fract_z
_atom_site_U_iso_or_equiv
_atom_site_adp_type
_atom_site_occupancy
_atom_site_symmetry_multiplicity
_atom_site_calc_flag
_atom_site_refinement_flags
Ni1 Ni 0.315250(12) 0.175092(14) 0.54923(2) 0.01997(10) Uani 0.9358(15) 1 d P
Ni1A Ni 0.4157(3) 0.1365(4) 0.4286(6) 0.060(3) Uani 0.0642(15) 1 d P
P1 P 0.27406(3) 0.09735(3) 0.59984(4) 0.02141(15) Uani 0.9358(15) 1 d P
P1A P 0.4468(6) 0.0522(6) 0.3763(9) 0.008(3) Uiso 0.0353(8) 1 d P
P1B P 0.4651(7) 0.0688(7) 0.3742(9) 0.003(3) Uiso 0.0289(7) 1 d P
C1 C 0.38163(9) 0.21718(10) 0.57390(15) 0.0240(5) Uani 1 1 d .
C2 C 0.36480(9) 0.18578(11) 0.64874(16) 0.0254(5) Uani 1 1 d .
C3 C 0.35252(10) 0.22004(12) 0.72616(16) 0.0275(5) Uani 1 1 d .
C4 C 0.37109(10) 0.18905(13) 0.79997(17) 0.0307(6) Uani 1 1 d .
C5 C 0.38786(11) 0.21868(14) 0.87169(17) 0.0335(6) Uani 1 1 d .
C6 C 0.43383(11) 0.19877(14) 0.91691(17) 0.0348(6) Uani 1 1 d .
C7 C 0.46201(17) 0.2500 0.9447(2) 0.0373(9) Uani 1 2 d S
C8 C 0.51634(17) 0.2500 0.9439(2) 0.0373(9) Uani 1 2 d S
C9 C 0.54380(11) 0.19895(14) 0.91488(18) 0.0363(6) Uani 1 1 d .
C10 C 0.58896(11) 0.21848(14) 0.86755(19) 0.0366(6) Uani 1 1 d .
C11 C 0.60459(11) 0.18837(14) 0.79581(19) 0.0356(6) Uani 1 1 d .
C12 C 0.62115(10) 0.21968(14) 0.72041(19) 0.0365(6) Uani 1 1 d .
C13 C 0.60318(11) 0.18818(14) 0.6465(2) 0.0368(6) Uani 1 1 d .
C14 C 0.58614(10) 0.21852(14) 0.57539(18) 0.0353(6) Uani 1 1 d .
C15 C 0.54047(11) 0.19879(13) 0.52985(17) 0.0329(6) Uani 1 1 d .
C16 C 0.51245(15) 0.2500 0.5028(2) 0.0304(8) Uani 1 2 d S
C17 C 0.45811(14) 0.2500 0.5054(2) 0.0268(7) Uani 1 2 d S
C18 C 0.43032(10) 0.19907(11) 0.53336(15) 0.0259(5) Uani 1 1 d .
C19 C 0.45733(10) 0.15001(12) 0.55911(17) 0.0290(5) Uani 1 1 d .
C20 C 0.51366(11) 0.15018(13) 0.55796(18) 0.0328(6) Uani 1 1 d .
C21 C 0.53134(11) 0.11857(12) 0.63212(19) 0.0343(6) Uani 1 1 d .
C22 C 0.57557(11) 0.13734(13) 0.6756(2) 0.0358(6) Uani 1 1 d .
C23 C 0.57646(11) 0.13700(13) 0.7681(2) 0.0358(6) Uani 1 1 d .
C24 C 0.53330(12) 0.11850(13) 0.8129(2) 0.0364(6) Uani 1 1 d .
C25 C 0.51660(11) 0.15001(14) 0.88798(18) 0.0359(6) Uani 1 1 d .
C26 C 0.46017(11) 0.14996(14) 0.88936(18) 0.0356(6) Uani 1 1 d .
C27 C 0.44255(11) 0.11812(13) 0.81489(19) 0.0350(6) Uani 1 1 d .
C28 C 0.39888(10) 0.13775(12) 0.77057(17) 0.0311(6) Uani 1 1 d .
C29 C 0.39776(10) 0.13733(11) 0.67897(17) 0.0282(5) Uani 1 1 d .
C30 C 0.44061(11) 0.11839(11) 0.63446(18) 0.0300(5) Uani 1 1 d .
C31 C 0.48644(11) 0.09903(12) 0.67970(19) 0.0333(6) Uani 1 1 d .
C32 C 0.48714(11) 0.09863(12) 0.76791(19) 0.0346(6) Uani 1 1 d .
C33 C 0.31889(10) 0.21736(10) 0.43835(15) 0.0237(5) Uani 1 1 d .
C34 C 0.27061(10) 0.18585(11) 0.44556(15) 0.0256(5) Uani 1 1 d .
C35 C 0.22166(10) 0.21976(12) 0.44780(15) 0.0290(5) Uani 1 1 d .
C36 C 0.18326(11) 0.18884(14) 0.39857(18) 0.0350(6) Uani 1 1 d .
C37 C 0.14473(11) 0.21907(15) 0.35414(19) 0.0389(7) Uani 1 1 d .
C38 C 0.12956(11) 0.19911(16) 0.2700(2) 0.0416(7) Uani 1 1 d .
C39 C 0.12044(16) 0.2500 0.2185(3) 0.0405(10) Uani 1 2 d S
C40 C 0.13458(17) 0.2500 0.1332(3) 0.0407(10) Uani 1 2 d S
C41 C 0.15853(13) 0.19928(15) 0.09645(19) 0.0431(7) Uani 1 1 d .
C42 C 0.19838(14) 0.21855(16) 0.03732(19) 0.0448(8) Uani 1 1 d .
C43 C 0.24425(15) 0.18855(17) 0.03004(19) 0.0485(8) Uani 1 1 d .
C44 C 0.29252(15) 0.21997(18) 0.02204(18) 0.0513(9) Uani 1 1 d .
C45 C 0.33206(15) 0.18788(18) 0.0684(2) 0.0518(9) Uani 1 1 d .
C46 C 0.36978(13) 0.21873(17) 0.1131(2) 0.0492(8) Uani 1 1 d .
C47 C 0.38509(12) 0.19902(17) 0.1975(2) 0.0446(8) Uani 1 1 d .
C48 C 0.39385(15) 0.2500 0.2485(3) 0.0370(9) Uani 1 2 d S
C49 C 0.37902(14) 0.2500 0.3347(2) 0.0306(8) Uani 1 2 d S
C50 C 0.35572(10) 0.19924(12) 0.37176(16) 0.0289(5) Uani 1 1 d .
C51 C 0.34690(12) 0.15015(12) 0.32178(18) 0.0347(6) Uani 1 1 d .
C52 C 0.36188(13) 0.15070(15) 0.23266(19) 0.0412(7) Uani 1 1 d .
C53 C 0.32243(14) 0.11872(15) 0.1861(2) 0.0461(8) Uani 1 1 d .
C54 C 0.30799(15) 0.13759(17) 0.1049(2) 0.0499(9) Uani 1 1 d .
C55 C 0.25357(15) 0.13720(16) 0.0815(2) 0.0485(8) Uani 1 1 d .
C56 C 0.21601(15) 0.11881(14) 0.1382(2) 0.0460(8) Uani 1 1 d .
C57 C 0.16761(13) 0.15050(15) 0.1459(2) 0.0436(7) Uani 1 1 d .
C58 C 0.15260(13) 0.15087(15) 0.2350(2) 0.0422(7) Uani 1 1 d .
C59 C 0.19271(13) 0.11864(13) 0.2812(2) 0.0423(7) Uani 1 1 d .
C60 C 0.20767(12) 0.13832(13) 0.36160(18) 0.0355(6) Uani 1 1 d .
C61 C 0.26144(12) 0.13713(11) 0.38587(17) 0.0320(6) Uani 1 1 d .
C62 C 0.29858(13) 0.11859(12) 0.32950(19) 0.0361(6) Uani 1 1 d .
C63 C 0.28351(14) 0.09942(12) 0.2449(2) 0.0411(7) Uani 1 1 d .
C64 C 0.23081(14) 0.09946(13) 0.2226(2) 0.0436(8) Uani 1 1 d .
C65 C 0.22019(10) 0.06290(12) 0.54222(16) 0.0276(5) Uani 1 1 d .
C66 C 0.17243(11) 0.09166(13) 0.54490(18) 0.0336(6) Uani 1 1 d .
H66 H 0.1689 0.1268 0.5761 0.040 Uiso 1 1 calc R
C67 C 0.13006(11) 0.06855(15) 0.5017(2) 0.0398(7) Uani 1 1 d .
H67 H 0.0977 0.0882 0.5030 0.048 Uiso 1 1 calc R
C68 C 0.13501(12) 0.01702(15) 0.4568(2) 0.0411(7) Uani 1 1 d .
H68 H 0.1061 0.0016 0.4271 0.049 Uiso 1 1 calc R
C69 C 0.18164(13) -0.01181(14) 0.4551(2) 0.0410(7) Uani 1 1 d .
H69 H 0.1848 -0.0473 0.4246 0.049 Uiso 1 1 calc R
C70 C 0.22444(12) 0.01079(12) 0.49801(18) 0.0333(6) Uani 1 1 d .
H70 H 0.2565 -0.0095 0.4970 0.040 Uiso 1 1 calc R
C71 C 0.32522(10) 0.04226(11) 0.60052(18) 0.0299(5) Uani 1 1 d .
C72 C 0.35134(12) 0.03201(13) 0.5236(2) 0.0364(6) Uani 1 1 d .
H72 H 0.3401 0.0509 0.4732 0.044 Uiso 1 1 calc R
C73 C 0.39332(13) -0.00547(15) 0.5209(2) 0.0466(8) Uani 1 1 d .
H73 H 0.4098 -0.0136 0.4683 0.056 Uiso 1 1 calc R
C74 C 0.41127(13) -0.03109(15) 0.5943(3) 0.0483(8) Uani 1 1 d .
H74 H 0.4403 -0.0564 0.5922 0.058 Uiso 1 1 calc R
C75 C 0.38696(12) -0.02000(14) 0.6714(2) 0.0448(8) Uani 1 1 d .
H75 H 0.4000 -0.0371 0.7220 0.054 Uiso 1 1 calc R
C76 C 0.34351(11) 0.01617(12) 0.6749(2) 0.0354(6) Uani 1 1 d .
H76 H 0.3265 0.0230 0.7274 0.043 Uiso 1 1 calc R
C77 C 0.24653(10) 0.09869(12) 0.70613(16) 0.0284(5) Uani 1 1 d .
C78 C 0.22411(13) 0.04869(13) 0.74064(19) 0.0378(6) Uani 1 1 d .
H78 H 0.2234 0.0136 0.7087 0.045 Uiso 1 1 calc R
C79 C 0.20288(13) 0.05016(14) 0.82151(19) 0.0393(7) Uani 1 1 d .
H79 H 0.1877 0.0161 0.8450 0.047 Uiso 1 1 calc R
C80 C 0.20381(12) 0.10082(15) 0.86763(18) 0.0377(6) Uani 1 1 d .
H80 H 0.1902 0.1014 0.9236 0.045 Uiso 1 1 calc R
C81 C 0.22455(11) 0.15102(14) 0.83289(18) 0.0355(6) Uani 1 1 d .
H81 H 0.2243 0.1862 0.8646 0.043 Uiso 1 1 calc R
C82 C 0.24568(10) 0.15011(12) 0.75204(17) 0.0296(5) Uani 1 1 d .
H82 H 0.2596 0.1847 0.7281 0.036 Uiso 1 1 calc R
Cl1 Cl 0.51068(5) 0.15894(6) 0.32349(10) 0.0416(4) Uani 0.595(3) 1 d P
Cl2 Cl 0.51383(7) 0.15531(12) 0.12260(11) 0.0704(7) Uani 0.595(3) 1 d P
Cl3 Cl 0.4668(2) 0.03581(18) 0.0908(3) 0.1176(18) Uani 0.405(3) 1 d P
Cl4 Cl 0.42781(12) 0.01971(11) 0.2795(2) 0.1057(11) Uani 0.405(3) 1 d P
C83 C 0.4825(4) 0.1059(3) 0.2654(6) 0.052(2) Uani 0.595(3) 1 d P
C84 C 0.48039(19) 0.0972(3) 0.1747(3) 0.0833(17) Uani 0.595(3) 1 d P
C85 C 0.4532(3) 0.0593(4) 0.1352(5) 0.066(2) Uani 0.595(3) 1 d P
C86 C 0.4250(3) 0.0205(3) 0.1789(5) 0.070(2) Uani 0.595(3) 1 d P
C87 C 0.42781(12) 0.01971(11) 0.2795(2) 0.1057(11) Uani 0.595(3) 1 d P
C88 C 0.4528(2) 0.0615(3) 0.3141(6) 0.062(2) Uani 0.595(3) 1 d P
C89 C 0.48039(19) 0.0972(3) 0.1747(3) 0.0833(17) Uani 0.40 1 d P
C90 C 0.4681(5) 0.0797(7) 0.2524(7) 0.059(4) Uani 0.405(3) 1 d P
C91 C 0.4780(5) 0.1227(6) 0.3148(13) 0.089(5) Uani 0.405(3) 1 d PU
C92 C 0.5002(5) 0.1726(8) 0.2775(9) 0.090(5) Uani 0.405(3) 1 d PU
C93 C 0.5126(4) 0.1822(7) 0.1980(9) 0.077(3) Uani 0.405(3) 1 d P
C94 C 0.5023(6) 0.1298(7) 0.1504(13) 0.111(6) Uani 0.405(3) 1 d PU

loop_
_atom_site_aniso_label
_atom_site_aniso_U_11
_atom_site_aniso_U_22
_atom_site_aniso_U_33
_atom_site_aniso_U_23
_atom_site_aniso_U_13
_atom_site_aniso_U_12
Ni1 0.02127(18) 0.01991(16) 0.01874(17) 0.00110(12) -0.00261(11) -0.00133(12)
Ni1A 0.058(5) 0.061(5) 0.061(5) -0.008(4) -0.003(4) -0.001(4)
P1 0.0245(3) 0.0205(3) 0.0191(3) 0.0000(2) 0.0010(2) 0.0000(2)
C1 0.0233(12) 0.0243(12) 0.0242(11) 0.0000(9) -0.0039(9) -0.0010(9)
C2 0.0209(11) 0.0294(12) 0.0258(12) 0.0016(10) -0.0022(9) -0.0018(9)
C3 0.0192(12) 0.0365(14) 0.0269(12) 0.0023(10) 0.0006(9) -0.0027(10)
C4 0.0235(12) 0.0423(15) 0.0263(12) 0.0067(11) 0.0013(10) -0.0054(11)
C5 0.0267(13) 0.0499(16) 0.0240(12) 0.0071(11) 0.0042(10) -0.0023(12)
C6 0.0317(14) 0.0519(17) 0.0209(12) 0.0077(11) -0.0015(10) -0.0042(12)
C7 0.037(2) 0.054(3) 0.0205(17) 0.000 -0.0022(15) 0.000
C8 0.034(2) 0.054(3) 0.0239(18) 0.000 -0.0087(15) 0.000
C9 0.0318(14) 0.0498(17) 0.0273(13) 0.0076(12) -0.0113(11) 0.0029(12)
C10 0.0266(14) 0.0467(17) 0.0365(15) 0.0042(12) -0.0114(11) 0.0020(12)
C11 0.0219(13) 0.0440(16) 0.0408(15) 0.0018(13) -0.0076(11) 0.0068(11)
C12 0.0189(12) 0.0494(17) 0.0412(15) -0.0009(13) -0.0025(11) 0.0045(11)
C13 0.0208(13) 0.0463(16) 0.0432(16) -0.0030(13) 0.0027(11) 0.0079(11)
C14 0.0229(13) 0.0491(17) 0.0337(14) -0.0028(12) 0.0075(10) 0.0035(12)
C15 0.0268(13) 0.0443(16) 0.0276(13) -0.0053(11) 0.0070(10) 0.0041(11)
C16 0.0298(19) 0.040(2) 0.0216(17) 0.000 0.0071(14) 0.000
C17 0.0285(18) 0.0326(18) 0.0192(16) 0.000 0.0006(13) 0.000
C18 0.0260(12) 0.0304(12) 0.0213(11) -0.0031(9) -0.0009(9) -0.0009(10)
C19 0.0281(13) 0.0287(12) 0.0303(13) -0.0057(10) -0.0027(10) 0.0025(10)
C20 0.0303(14) 0.0356(14) 0.0326(14) -0.0089(11) 0.0009(11) 0.0086(11)
C21 0.0305(14) 0.0319(13) 0.0404(15) -0.0047(12) -0.0026(11) 0.0106(11)
C22 0.0271(13) 0.0376(15) 0.0428(16) -0.0042(12) -0.0015(11) 0.0124(11)
C23 0.0289(13) 0.0369(14) 0.0416(16) 0.0029(12) -0.0083(11) 0.0103(11)
C24 0.0340(14) 0.0344(14) 0.0409(15) 0.0081(12) -0.0114(12) 0.0058(12)
C25 0.0337(15) 0.0424(16) 0.0317(14) 0.0118(12) -0.0092(11) 0.0014(12)
C26 0.0331(14) 0.0454(16) 0.0282(13) 0.0145(12) -0.0059(11) -0.0034(12)
C27 0.0349(14) 0.0334(14) 0.0368(15) 0.0124(12) -0.0050(11) -0.0047(11)
C28 0.0280(13) 0.0329(13) 0.0324(13) 0.0107(11) -0.0049(10) -0.0068(11)
C29 0.0260(12) 0.0257(12) 0.0330(13) 0.0052(10) -0.0048(10) -0.0049(10)
C30 0.0310(13) 0.0234(12) 0.0356(14) -0.0011(10) -0.0063(11) -0.0003(10)
C31 0.0332(14) 0.0248(12) 0.0420(15) -0.0007(11) -0.0050(12) 0.0044(11)
C32 0.0342(14) 0.0290(13) 0.0407(15) 0.0076(11) -0.0091(12) 0.0015(11)
C33 0.0269(12) 0.0248(12) 0.0193(11) 0.0003(9) -0.0064(9) 0.0010(9)
C34 0.0303(13) 0.0262(12) 0.0203(11) 0.0042(9) -0.0049(9) -0.0050(10)
C35 0.0262(13) 0.0409(14) 0.0200(11) 0.0044(10) 0.0003(9) -0.0047(11)
C36 0.0288(14) 0.0467(16) 0.0297(13) 0.0072(12) -0.0015(10) -0.0124(12)
C37 0.0223(13) 0.0602(19) 0.0341(14) 0.0029(13) -0.0011(11) -0.0095(12)
C38 0.0270(14) 0.0582(19) 0.0396(16) 0.0038(14) -0.0106(12) -0.0120(13)
C39 0.0247(19) 0.053(3) 0.044(2) 0.000 -0.0126(17) 0.000
C40 0.033(2) 0.051(2) 0.038(2) 0.000 -0.0186(17) 0.000
C41 0.0469(18) 0.0512(18) 0.0310(14) -0.0050(13) -0.0201(13) -0.0052(14)
C42 0.055(2) 0.0546(19) 0.0247(13) -0.0058(13) -0.0176(13) 0.0034(16)
C43 0.062(2) 0.059(2) 0.0241(14) -0.0114(14) -0.0104(14) 0.0009(17)
C44 0.058(2) 0.079(2) 0.0169(13) -0.0053(14) 0.0005(13) 0.0053(18)
C45 0.057(2) 0.072(2) 0.0264(14) -0.0150(15) 0.0057(14) 0.0108(18)
C46 0.0420(18) 0.076(2) 0.0293(15) -0.0056(15) 0.0112(13) 0.0059(16)
C47 0.0323(15) 0.070(2) 0.0312(15) -0.0082(15) 0.0039(12) 0.0122(15)
C48 0.0210(18) 0.057(3) 0.033(2) 0.000 0.0032(15) 0.000
C49 0.0214(17) 0.040(2) 0.0303(19) 0.000 -0.0038(14) 0.000
C50 0.0254(12) 0.0352(14) 0.0262(12) -0.0001(10) -0.0048(10) 0.0058(10)
C51 0.0382(15) 0.0324(14) 0.0335(14) -0.0037(11) -0.0061(11) 0.0115(12)
C52 0.0416(16) 0.0491(17) 0.0330(15) -0.0124(13) -0.0005(12) 0.0196(14)
C53 0.057(2) 0.0444(17) 0.0372(16) -0.0175(14) -0.0069(14) 0.0197(15)
C54 0.062(2) 0.056(2) 0.0314(15) -0.0197(15) -0.0056(14) 0.0178(17)
C55 0.061(2) 0.0513(19) 0.0337(16) -0.0214(14) -0.0142(15) 0.0104(16)
C56 0.065(2) 0.0359(15) 0.0366(16) -0.0126(13) -0.0204(15) -0.0025(15)
C57 0.0481(18) 0.0433(17) 0.0395(16) -0.0058(13) -0.0212(14) -0.0088(14)
C58 0.0398(16) 0.0477(17) 0.0391(16) 0.0026(13) -0.0169(13) -0.0194(14)
C59 0.0490(18) 0.0335(15) 0.0443(17) 0.0030(13) -0.0168(14) -0.0164(13)
C60 0.0397(15) 0.0333(14) 0.0335(14) 0.0083(11) -0.0096(12) -0.0164(12)
C61 0.0424(15) 0.0244(12) 0.0291(13) 0.0059(10) -0.0103(11) -0.0066(11)
C62 0.0481(17) 0.0235(12) 0.0365(15) -0.0024(11) -0.0127(13) 0.0050(12)
C63 0.059(2) 0.0255(13) 0.0387(16) -0.0099(12) -0.0144(14) 0.0066(13)
C64 0.062(2) 0.0288(14) 0.0401(16) -0.0076(12) -0.0185(15) -0.0056(14)
C65 0.0272(12) 0.0301(12) 0.0255(12) 0.0013(10) 0.0015(9) -0.0030(10)
C66 0.0301(13) 0.0333(14) 0.0373(15) 0.0006(11) 0.0088(11) 0.0003(11)
C67 0.0264(14) 0.0519(18) 0.0412(16) 0.0061(14) 0.0049(11) -0.0003(12)
C68 0.0324(15) 0.0510(18) 0.0400(16) 0.0028(14) -0.0043(12) -0.0133(13)
C69 0.0454(17) 0.0348(15) 0.0428(17) -0.0034(13) -0.0047(13) -0.0065(13)
C70 0.0374(15) 0.0305(13) 0.0318(13) -0.0018(11) -0.0028(11) 0.0007(11)
C71 0.0282(13) 0.0244(12) 0.0372(14) -0.0002(10) -0.0017(11) -0.0025(10)
C72 0.0346(15) 0.0357(14) 0.0390(15) -0.0061(12) -0.0004(12) 0.0026(12)
C73 0.0367(16) 0.0438(17) 0.059(2) -0.0104(16) 0.0038(14) 0.0051(14)
C74 0.0349(16) 0.0369(16) 0.073(2) -0.0008(16) 0.0002(16) 0.0054(13)
C75 0.0362(16) 0.0348(15) 0.063(2) 0.0147(15) -0.0113(15) -0.0037(13)
C76 0.0337(14) 0.0312(13) 0.0415(16) 0.0063(12) -0.0041(12) -0.0045(11)
C77 0.0303(13) 0.0320(13) 0.0229(12) 0.0016(10) 0.0012(10) 0.0015(10)
C78 0.0485(17) 0.0321(14) 0.0328(14) 0.0025(11) 0.0049(12) -0.0007(13)
C79 0.0466(17) 0.0394(15) 0.0318(14) 0.0092(12) 0.0056(12) 0.0004(13)
C80 0.0339(14) 0.0544(18) 0.0247(13) 0.0010(12) 0.0002(11) 0.0018(13)
C81 0.0327(14) 0.0440(16) 0.0298(13) -0.0084(12) -0.0013(11) 0.0006(12)
C82 0.0246(12) 0.0326(13) 0.0318(13) -0.0010(11) 0.0005(10) -0.0003(10)
Cl1 0.0369(7) 0.0474(7) 0.0406(8) -0.0014(6) -0.0046(5) -0.0047(5)
Cl2 0.0557(10) 0.1159(18) 0.0395(8) 0.0094(10) 0.0012(7) 0.0001(11)
Cl3 0.173(4) 0.089(3) 0.090(3) -0.041(2) -0.038(3) 0.015(3)
Cl4 0.109(2) 0.0621(14) 0.146(3) 0.0253(15) 0.0390(19) 0.0261(14)
C83 0.053(5) 0.038(4) 0.065(5) -0.017(3) -0.021(4) 0.021(3)
C84 0.058(3) 0.131(5) 0.061(3) 0.024(3) 0.008(2) 0.031(3)
C85 0.064(4) 0.082(5) 0.052(4) -0.045(4) -0.017(3) 0.020(4)
C86 0.086(5) 0.051(4) 0.073(5) -0.002(4) -0.006(4) 0.020(4)
C87 0.109(2) 0.0621(14) 0.146(3) 0.0253(15) 0.0390(19) 0.0261(14)
C88 0.030(3) 0.046(3) 0.110(7) -0.026(4) -0.021(3) 0.010(2)
C89 0.058(3) 0.131(5) 0.061(3) 0.024(3) 0.008(2) 0.031(3)
C90 0.052(7) 0.097(10) 0.030(5) 0.026(6) 0.027(5) 0.040(7)
C91 0.060(7) 0.063(8) 0.144(14) -0.023(9) -0.018(8) 0.026(6)
C92 0.072(8) 0.139(13) 0.058(7) 0.013(8) -0.038(6) 0.010(8)
C93 0.048(6) 0.100(10) 0.084(9) 0.001(7) -0.009(6) -0.004(6)
C94 0.092(9) 0.107(9) 0.135(11) 0.064(9) 0.056(8) -0.030(7)

loop_
_atom_type_symbol
_atom_type_description
_atom_type_scat_dispersion_real
_atom_type_scat_dispersion_imag
_atom_type_scat_source
C C 0.0033 0.0016 'International Tables Vol C Tables 4.2.6.8 and 6.1.1.4'
H H 0.0000 0.0000 'International Tables Vol C Tables 4.2.6.8 and 6.1.1.4'
P P 0.1380 0.1520 'International Tables Vol C Tables 4.2.6.8 and 6.1.1.4'
Cl Cl 0.1930 0.2530 'International Tables Vol C Tables 4.2.6.8 and 6.1.1.4'
Ni Ni 0.1740 1.6880 'International Tables Vol C Tables 4.2.6.8 and 6.1.1.4'

loop_
_geom_angle_atom_site_label_1
_geom_angle_atom_site_label_2
_geom_angle_atom_site_label_3
_geom_angle
_geom_angle_site_symmetry_1
_geom_angle_site_symmetry_3
C33 Ni1 C1 83.97(10) . .
C33 Ni1 C34 42.21(10) . .
C1 Ni1 C34 125.93(10) . .
C33 Ni1 C2 125.70(10) . .
C1 Ni1 C2 41.98(10) . .
C34 Ni1 C2 165.47(10) . .
C33 Ni1 P1 136.43(7) . .
C1 Ni1 P1 136.51(7) . .
C34 Ni1 P1 96.64(7) . .
C2 Ni1 P1 96.94(7) . .
P1B Ni1A C18 130.8(6) . .
P1B Ni1A P1A 15.7(4) . .
C18 Ni1A P1A 140.2(6) . .
P1B Ni1A C50 133.4(6) . .
C18 Ni1A C50 89.9(3) . .
P1A Ni1A C50 129.5(5) . .
P1B Ni1A C19 99.8(5) . .
C18 Ni1A C19 35.26(16) . .
P1A Ni1A C19 105.8(5) . .
C50 Ni1A C19 124.7(4) . .
P1B Ni1A C91 39.8(6) . .
C18 Ni1A C91 121.5(5) . .
P1A Ni1A C91 51.8(6) . .
C50 Ni1A C91 103.9(5) . .
C19 Ni1A C91 111.3(5) . .
P1B Ni1A C51 104.1(5) . .
C18 Ni1A C51 123.2(4) . .
P1A Ni1A C51 96.6(5) . .
C50 Ni1A C51 33.79(15) . .
C19 Ni1A C51 155.9(4) . .
C91 Ni1A C51 89.4(5) . .
C77 P1 C71 106.76(13) . .
C77 P1 C65 99.56(12) . .
C71 P1 C65 104.54(12) . .
C77 P1 Ni1 120.17(9) . .
C71 P1 Ni1 102.26(9) . .
C65 P1 Ni1 121.97(9) . .
P1B P1A C88 72(2) . .
P1B P1A Cl4 116(2) . .
C88 P1A Cl4 45.4(7) . .
P1B P1A C91 34.5(19) . .
C88 P1A C91 47.0(9) . .
Cl4 P1A C91 92.0(8) . .
P1B P1A C90 64(2) . .
C88 P1A C90 8.3(8) . .
Cl4 P1A C90 53.5(6) . .
C91 P1A C90 39.6(7) . .
P1B P1A Ni1A 76(2) . .
C88 P1A Ni1A 103.2(10) . .
Cl4 P1A Ni1A 125.5(7) . .
C91 P1A Ni1A 68.5(7) . .
C90 P1A Ni1A 100.0(7) . .
P1B P1A C83 47.2(19) . .
C88 P1A C83 26.3(7) . .
Cl4 P1A C83 71.7(5) . .
C91 P1A C83 21.9(5) . .
C90 P1A C83 18.3(5) . .
Ni1A P1A C83 87.7(6) . .
P1A P1B C88 73(2) . .
P1A P1B C91 133(2) . .
C88 P1B C91 69.0(12) . .
P1A P1B C90 99(2) . .
C88 P1B C90 26.8(9) . .
C91 P1B C90 46.0(8) . .
P1A P1B C83 120(2) . .
C88 P1B C83 47.8(9) . .
C91 P1B C83 25.8(6) . .
C90 P1B C83 21.7(5) . .
P1A P1B Cl4 49.2(19) . .
C88 P1B Cl4 26.5(8) . .
C91 P1B Cl4 95.5(10) . .
C90 P1B Cl4 52.1(7) . .
C83 P1B Cl4 73.7(6) . .
P1A P1B Ni1A 88(2) . .
C88 P1B Ni1A 107.5(11) . .
C91 P1B Ni1A 78.3(8) . .
C90 P1B Ni1A 108.6(8) . .
C83 P1B Ni1A 99.6(7) . .
Cl4 P1B Ni1A 113.1(8) . .
P1A P1B Cl1 154(2) . .
C88 P1B Cl1 89.2(11) . .
C91 P1B Cl1 21.8(7) . .
C90 P1B Cl1 63.8(7) . .
C83 P1B Cl1 42.1(4) . .
Cl4 P1B Cl1 115.5(6) . .
Ni1A P1B Cl1 79.1(5) . .
C2 C1 C18 118.0(2) . .
C2 C1 C1 119.86(14) . 7_565
C18 C1 C1 106.44(14) . 7_565
C2 C1 Ni1 70.22(14) . .
C18 C1 Ni1 120.66(17) . .
C1 C1 Ni1 118.82(7) 7_565 .
C1 C2 C29 117.7(2) . .
C1 C2 C3 117.9(2) . .
C29 C2 C3 104.9(2) . .
C1 C2 Ni1 67.80(13) . .
C29 C2 Ni1 121.18(18) . .
C3 C2 Ni1 124.13(18) . .
C3 C3 C4 119.51(16) 7_565 .
C3 C3 C2 121.99(14) 7_565 .
C4 C3 C2 109.2(2) . .
C5 C4 C3 121.1(3) . .
C5 C4 C28 120.1(2) . .
C3 C4 C28 107.8(2) . .
C4 C5 C5 119.36(17) . 7_565
C4 C5 C6 119.9(3) . .
C5 C5 C6 108.29(18) 7_565 .
C26 C6 C7 120.4(3) . .
C26 C6 C5 120.1(3) . .
C7 C6 C5 107.5(3) . .
C8 C7 C6 119.9(2) . .
C8 C7 C6 119.9(2) . 7_565
C6 C7 C6 108.4(4) . 7_565
C7 C8 C9 119.6(2) . 7_565
C7 C8 C9 119.6(2) . .
C9 C8 C9 108.5(4) 7_565 .
C25 C9 C8 120.3(3) . .
C25 C9 C10 119.8(3) . .
C8 C9 C10 107.8(3) . .
C11 C10 C10 119.96(18) . 7_565
C11 C10 C9 119.8(3) . .
C10 C10 C9 107.97(18) 7_565 .
C10 C11 C23 120.3(3) . .
C10 C11 C12 120.4(3) . .
C23 C11 C12 107.7(3) . .
C12 C12 C13 120.00(18) 7_565 .
C12 C12 C11 119.68(17) 7_565 .
C13 C12 C11 108.4(3) . .
C14 C13 C22 120.3(3) . .
C14 C13 C12 119.9(3) . .
C22 C13 C12 108.0(3) . .
C13 C14 C14 120.06(18) . 7_565
C13 C14 C15 119.9(3) . .
C14 C14 C15 108.18(17) 7_565 .
C20 C15 C16 120.0(3) . .
C20 C15 C14 119.9(3) . .
C16 C15 C14 107.3(3) . .
C17 C16 C15 119.43(19) . 7_565
C17 C16 C15 119.43(19) . .
C15 C16 C15 109.0(3) 7_565 .
C16 C17 C18 120.44(19) . .
C16 C17 C18 120.44(19) . 7_565
C18 C17 C18 108.6(3) . 7_565
C19 C18 C17 120.0(2) . .
C19 C18 C1 122.2(2) . .
C17 C18 C1 109.2(2) . .
C19 C18 Ni1A 77.1(3) . .
C17 C18 Ni1A 112.5(3) . .
C1 C18 Ni1A 111.2(3) . .
C18 C19 C20 119.8(3) . .
C18 C19 C30 119.7(2) . .
C20 C19 C30 107.9(2) . .
C18 C19 Ni1A 67.6(3) . .
C20 C19 Ni1A 116.6(3) . .
C30 C19 Ni1A 120.9(3) . .
C15 C20 C21 120.3(3) . .
C15 C20 C19 120.3(3) . .
C21 C20 C19 107.7(3) . .
C22 C21 C20 119.8(3) . .
C22 C21 C31 119.6(3) . .
C20 C21 C31 108.6(2) . .
C21 C22 C13 119.8(3) . .
C21 C22 C23 120.0(3) . .
C13 C22 C23 108.3(3) . .
C24 C23 C11 119.9(3) . .
C24 C23 C22 119.9(3) . .
C11 C23 C22 107.7(3) . .
C23 C24 C25 120.0(3) . .
C23 C24 C32 120.4(3) . .
C25 C24 C32 108.0(3) . .
C9 C25 C24 120.1(3) . .
C9 C25 C26 120.1(3) . .
C24 C25 C26 108.0(3) . .
C6 C26 C27 120.5(3) . .
C6 C26 C25 119.7(3) . .
C27 C26 C25 107.5(3) . .
C28 C27 C32 119.2(3) . .
C28 C27 C26 119.4(3) . .
C32 C27 C26 108.7(3) . .
C27 C28 C29 120.8(3) . .
C27 C28 C4 119.9(3) . .
C29 C28 C4 108.3(2) . .
C30 C29 C28 119.6(2) . .
C30 C29 C2 122.3(2) . .
C28 C29 C2 109.2(2) . .
C29 C30 C31 120.0(3) . .
C29 C30 C19 119.6(2) . .
C31 C30 C19 108.1(2) . .
C32 C31 C30 120.2(3) . .
C32 C31 C21 120.5(3) . .
C30 C31 C21 107.6(2) . .
C31 C32 C27 120.1(3) . .
C31 C32 C24 119.6(3) . .
C27 C32 C24 107.8(3) . .
C34 C33 C50 118.0(2) . .
C34 C33 C33 120.05(14) . 7_565
C50 C33 C33 106.39(14) . 7_565
C34 C33 Ni1 69.39(13) . .
C50 C33 Ni1 120.93(17) . .
C33 C33 Ni1 119.04(7) 7_565 .
C33 C34 C61 117.8(2) . .
C33 C34 C35 118.2(2) . .
C61 C34 C35 106.0(2) . .
C33 C34 Ni1 68.40(13) . .
C61 C34 Ni1 120.91(18) . .
C35 C34 Ni1 122.14(18) . .
C35 C35 C36 119.44(17) 7_565 .
C35 C35 C34 121.64(14) 7_565 .
C36 C35 C34 108.2(2) . .
C37 C36 C60 120.5(3) . .
C37 C36 C35 120.8(3) . .
C60 C36 C35 108.2(2) . .
C36 C37 C37 119.73(18) . 7_565
C36 C37 C38 119.3(3) . .
C37 C37 C38 108.35(19) 7_565 .
C58 C38 C39 119.9(3) . .
C58 C38 C37 120.2(3) . .
C39 C38 C37 107.5(3) . .
C40 C39 C38 120.0(2) . 7_565
C40 C39 C38 120.0(2) . .
C38 C39 C38 108.3(4) 7_565 .
C39 C40 C41 120.0(2) . 7_565
C39 C40 C41 120.0(2) . .
C41 C40 C41 108.0(4) 7_565 .
C57 C41 C40 120.1(3) . .
C57 C41 C42 119.1(3) . .
C40 C41 C42 108.3(3) . .
C43 C42 C42 120.1(2) . 7_565
C43 C42 C41 120.6(3) . .
C42 C42 C41 107.7(2) 7_565 .
C42 C43 C44 120.0(3) . .
C42 C43 C55 120.2(3) . .
C44 C43 C55 108.2(3) . .
C44 C44 C43 120.0(2) 7_565 .
C44 C44 C45 120.4(2) 7_565 .
C43 C44 C45 107.9(3) . .
C46 C45 C54 120.6(3) . .
C46 C45 C44 119.1(4) . .
C54 C45 C44 107.8(3) . .
C45 C46 C46 120.5(2) . 7_565
C45 C46 C47 119.4(3) . .
C46 C46 C47 108.1(2) 7_565 .
C52 C47 C48 120.0(3) . .
C52 C47 C46 119.9(3) . .
C48 C47 C46 107.4(3) . .
C49 C48 C47 119.7(2) . .
C49 C48 C47 119.7(2) . 7_565
C47 C48 C47 109.0(4) . 7_565
C48 C49 C50 120.3(2) . .
C48 C49 C50 120.3(2) . 7_565
C50 C49 C50 108.6(3) . 7_565
C51 C50 C49 119.7(3) . .
C51 C50 C33 121.6(3) . .
C49 C50 C33 109.3(2) . .
C51 C50 Ni1A 79.8(3) . .
C49 C50 Ni1A 112.7(3) . .
C33 C50 Ni1A 109.5(3) . .
C50 C51 C62 119.9(3) . .
C50 C51 C52 119.6(3) . .
C62 C51 C52 108.3(3) . .
C50 C51 Ni1A 66.4(3) . .
C62 C51 Ni1A 120.0(3) . .
C52 C51 Ni1A 117.9(3) . .
C47 C52 C53 120.6(3) . .
C47 C52 C51 120.7(3) . .
C53 C52 C51 107.2(3) . .
C54 C53 C63 119.9(3) . .
C54 C53 C52 119.4(4) . .
C63 C53 C52 108.7(3) . .
C53 C54 C45 120.1(3) . .
C53 C54 C55 119.2(4) . .
C45 C54 C55 108.8(3) . .
C56 C55 C43 119.5(3) . .
C56 C55 C54 121.0(3) . .
C43 C55 C54 107.3(3) . .
C55 C56 C57 120.3(3) . .
C55 C56 C64 120.0(3) . .
C57 C56 C64 107.6(3) . .
C41 C57 C56 120.3(3) . .
C41 C57 C58 119.5(3) . .
C56 C57 C58 108.3(3) . .
C38 C58 C57 120.5(3) . .
C38 C58 C59 120.9(3) . .
C57 C58 C59 106.7(3) . .
C60 C59 C64 119.9(3) . .
C60 C59 C58 118.8(3) . .
C64 C59 C58 108.9(3) . .
C59 C60 C61 120.0(3) . .
C59 C60 C36 120.3(3) . .
C61 C60 C36 109.2(2) . .
C62 C61 C60 120.4(3) . .
C62 C61 C34 122.2(3) . .
C60 C61 C34 108.0(3) . .
C61 C62 C51 120.0(2) . .
C61 C62 C63 119.9(3) . .
C51 C62 C63 107.7(3) . .
C64 C63 C53 121.0(3) . .
C64 C63 C62 119.2(3) . .
C53 C63 C62 108.1(3) . .
C63 C64 C59 120.6(3) . .
C63 C64 C56 118.9(3) . .
C59 C64 C56 108.5(3) . .
C70 C65 C66 119.4(3) . .
C70 C65 P1 123.9(2) . .
C66 C65 P1 116.6(2) . .
C67 C66 C65 119.8(3) . .
C68 C67 C66 120.2(3) . .
C69 C68 C67 120.2(3) . .
C68 C69 C70 120.3(3) . .
C65 C70 C69 120.1(3) . .
C76 C71 C72 119.2(3) . .
C76 C71 P1 123.1(2) . .
C72 C71 P1 117.2(2) . .
C73 C72 C71 120.3(3) . .
C74 C73 C72 120.2(3) . .
C73 C74 C75 120.2(3) . .
C74 C75 C76 120.3(3) . .
C75 C76 C71 119.6(3) . .
C82 C77 C78 119.4(2) . .
C82 C77 P1 120.1(2) . .
C78 C77 P1 120.4(2) . .
C79 C78 C77 120.1(3) . .
C80 C79 C78 120.0(3) . .
C79 C80 C81 120.3(3) . .
C80 C81 C82 120.2(3) . .
C77 C82 C81 119.9(3) . .
C92 Cl1 C91 86.2(14) . .
C92 Cl1 C83 70.2(12) . .
C91 Cl1 C83 29.5(10) . .
C92 Cl1 C93 21.8(11) . .
C91 Cl1 C93 95.1(11) . .
C83 Cl1 C93 71.1(5) . .
C92 Cl1 P1B 115.8(12) . .
C91 Cl1 P1B 29.6(10) . .
C83 Cl1 P1B 51.4(5) . .
C93 Cl1 P1B 122.3(5) . .
C94 Cl2 C93 80.9(16) . .
C94 Cl2 C84 8.2(15) . .
C93 Cl2 C84 85.8(6) . .
C85 Cl3 C86 47.1(7) . .
C85 Cl3 C84 33.2(5) . .
C86 Cl3 C84 74.3(3) . .
C88 Cl4 C86 116.1(6) . .
C88 Cl4 P1A 34.4(7) . .
C86 Cl4 P1A 150.5(6) . .
C88 Cl4 C90 39.2(6) . .
C86 Cl4 C90 77.2(5) . .
P1A Cl4 C90 73.6(7) . .
C88 Cl4 P1B 20.7(6) . .
C86 Cl4 P1B 136.4(6) . .
P1A Cl4 P1B 15.1(5) . .
C90 Cl4 P1B 59.2(6) . .
C90 C83 C91 123(2) . .
C90 C83 C84 66.0(11) . .
C91 C83 C84 159.0(13) . .
C90 C83 C88 47.5(11) . .
C91 C83 C88 77.0(14) . .
C84 C83 C88 113.4(7) . .
C90 C83 C92 162.4(15) . .
C91 C83 C92 60.9(13) . .
C84 C83 C92 105.0(9) . .
C88 C83 C92 137.4(9) . .
C90 C83 Cl1 163.4(16) . .
C91 C83 Cl1 42.2(12) . .
C84 C83 Cl1 130.7(7) . .
C88 C83 Cl1 115.9(7) . .
C92 C83 Cl1 29.1(5) . .
C90 C83 C94 95.9(14) . .
C91 C83 C94 137.0(15) . .
C84 C83 C94 30.0(6) . .
C88 C83 C94 143.3(8) . .
C92 C83 C94 76.7(9) . .
Cl1 C83 C94 100.7(7) . .
C90 C83 P1B 76.9(14) . .
C91 C83 P1B 52.1(14) . .
C84 C83 P1B 142.6(8) . .
C88 C83 P1B 30.3(6) . .
C92 C83 P1B 111.9(9) . .
Cl1 C83 P1B 86.5(6) . .
C94 C83 P1B 170.5(8) . .
C90 C83 P1A 65.0(13) . .
C91 C83 P1A 60.9(14) . .
C84 C83 P1A 130.9(7) . .
C88 C83 P1A 17.6(5) . .
C92 C83 P1A 121.8(8) . .
Cl1 C83 P1A 98.4(6) . .
C94 C83 P1A 160.9(8) . .
P1B C83 P1A 13.1(5) . .
C94 C84 C85 128.7(14) . .
C94 C84 C90 134.9(16) . .
C85 C84 C90 96.3(10) . .
C94 C84 C83 104.6(14) . .
C85 C84 C83 126.5(7) . .
C90 C84 C83 30.4(7) . .
C94 C84 Cl2 6.4(12) . .
C85 C84 Cl2 123.4(5) . .
C90 C84 Cl2 139.9(10) . .
C83 C84 Cl2 109.5(6) . .
C94 C84 Cl3 112.1(13) . .
C85 C84 Cl3 24.0(4) . .
C90 C84 Cl3 111.1(9) . .
C83 C84 Cl3 140.4(6) . .
Cl2 C84 Cl3 108.3(3) . .
Cl3 C85 C84 122.7(9) . .
Cl3 C85 C86 101.6(8) . .
C84 C85 C86 120.1(7) . .
Cl3 C85 C90 139.7(7) . .
C84 C85 C90 42.8(5) . .
C86 C85 C90 77.4(7) . .
C85 C86 Cl4 119.6(7) . .
C85 C86 Cl3 31.3(4) . .
Cl4 C86 Cl3 138.3(6) . .
P1B C88 P1A 34.9(10) . .
P1B C88 C90 129.3(15) . .
P1A C88 C90 164.2(15) . .
P1B C88 Cl4 132.9(13) . .
P1A C88 Cl4 100.2(12) . .
C90 C88 Cl4 95.1(12) . .
P1B C88 C83 102.0(12) . .
P1A C88 C83 136.1(11) . .
C90 C88 C83 28.7(9) . .
Cl4 C88 C83 123.7(8) . .
P1B C88 C91 73.3(13) . .
P1A C88 C91 104.4(13) . .
C90 C88 C91 61.5(11) . .
Cl4 C88 C91 153.7(11) . .
C83 C88 C91 33.5(8) . .
C83 C90 C88 103.8(17) . .
C83 C90 C84 83.6(15) . .
C88 C90 C84 171.8(17) . .
C83 C90 C91 31.4(14) . .
C88 C90 C91 73.9(10) . .
C84 C90 C91 112.7(15) . .
C83 C90 Cl4 149.4(15) . .
C88 C90 Cl4 45.7(7) . .
C84 C90 Cl4 126.7(12) . .
C91 C90 Cl4 118.5(9) . .
C83 C90 P1B 81.3(14) . .
C88 C90 P1B 23.8(7) . .
C84 C90 P1B 164.3(14) . .
C91 C90 P1B 53.8(10) . .
Cl4 C90 P1B 68.8(7) . .
C83 C90 C85 124.2(15) . .
C88 C90 C85 131.2(14) . .
C84 C90 C85 40.9(6) . .
C91 C90 C85 149.7(12) . .
Cl4 C90 C85 85.7(8) . .
P1B C90 C85 154.4(12) . .
C83 C90 P1A 96.7(14) . .
C88 C90 P1A 7.5(7) . .
C84 C90 P1A 178.8(9) . .
C91 C90 P1A 67.4(9) . .
Cl4 C90 P1A 52.9(5) . .
P1B C90 P1A 16.4(5) . .
C85 C90 P1A 138.6(11) . .
C83 C91 Cl1 108.3(19) . .
C83 C91 C92 86.2(19) . .
Cl1 C91 C92 36.1(7) . .
C83 C91 C90 26.0(10) . .
Cl1 C91 C90 133.9(17) . .
C92 C91 C90 110.5(17) . .
C83 C91 C88 69.5(12) . .
Cl1 C91 C88 158.6(10) . .
C92 C91 C88 155.0(18) . .
C90 C91 C88 44.5(7) . .
C83 C91 P1B 102.0(14) . .
Cl1 C91 P1B 128.6(15) . .
C92 C91 P1B 164.7(15) . .
C90 C91 P1B 80.1(10) . .
C88 C91 P1B 37.7(8) . .
C83 C91 P1A 97.2(14) . .
Cl1 C91 P1A 140.7(14) . .
C92 C91 P1A 176.4(15) . .
C90 C91 P1A 73.0(9) . .
C88 C91 P1A 28.6(6) . .
P1B C91 P1A 12.5(7) . .
C83 C91 Ni1A 143.4(15) . .
Cl1 C91 Ni1A 106.9(11) . .
C92 C91 Ni1A 118.1(11) . .
C90 C91 Ni1A 119.0(10) . .
C88 C91 Ni1A 81.2(8) . .
P1B C91 Ni1A 61.9(8) . .
P1A C91 Ni1A 59.7(7) . .
Cl1 C92 C93 144.5(17) . .
Cl1 C92 C91 57.7(13) . .
C93 C92 C91 129.4(16) . .
Cl1 C92 C83 80.7(14) . .
C93 C92 C83 96.7(12) . .
C91 C92 C83 32.9(9) . .
C92 C93 Cl2 140.8(14) . .
C92 C93 C94 108.1(14) . .
Cl2 C93 C94 32.7(6) . .
C92 C93 Cl1 13.7(6) . .
Cl2 C93 Cl1 137.4(10) . .
C94 C93 Cl1 106.2(11) . .
Cl2 C94 C84 165(3) . .
Cl2 C94 C93 66.3(14) . .
C84 C94 C93 121.5(18) . .
Cl2 C94 C83 145(2) . .
C84 C94 C83 45.5(9) . .
C93 C94 C83 78.6(11) . .

loop_
_geom_bond_atom_site_label_1
_geom_bond_atom_site_label_2
_geom_bond_distance
_geom_bond_site_symmetry_2
Ni1 C33 2.001(2) .
Ni1 C1 2.006(2) .
Ni1 C34 2.014(2) .
Ni1 C2 2.038(2) .
Ni1 P1 2.2264(7) .
Ni1A P1B 2.187(17) .
Ni1A C18 2.220(9) .
Ni1A P1A 2.252(16) .
Ni1A C50 2.297(9) .
Ni1A C19 2.340(9) .
Ni1A C91 2.43(2) .
Ni1A C51 2.467(9) .
P1 C77 1.819(3) .
P1 C71 1.829(3) .
P1 C65 1.840(3) .
P1A P1B 0.608(16) .
P1A C88 1.015(16) .
P1A Cl4 1.767(15) .
P1A C91 2.05(2) .
P1A C90 2.125(18) .
P1A C83 2.329(19) .
P1B C88 1.013(17) .
P1B C91 1.59(2) .
P1B C90 1.938(18) .
P1B C83 1.967(18) .
P1B Cl4 2.103(17) .
P1B Cl1 2.513(17) .
C1 C2 1.449(3) .
C1 C18 1.470(3) .
C1 C1 1.508(5) 7_565
C2 C29 1.480(3) .
C2 C3 1.486(4) .
C3 C3 1.377(5) 7_565
C3 C4 1.445(4) .
C4 C5 1.389(4) .
C4 C28 1.456(4) .
C5 C5 1.439(6) 7_565
C5 C6 1.458(4) .
C6 C26 1.381(5) .
C6 C7 1.451(4) .
C7 C8 1.403(6) .
C7 C6 1.451(4) 7_565
C8 C9 1.445(4) 7_565
C8 C9 1.445(4) .
C9 C25 1.392(4) .
C9 C10 1.455(4) .
C10 C11 1.385(4) .
C10 C10 1.448(6) 7_565
C11 C23 1.453(4) .
C11 C12 1.453(4) .
C12 C12 1.393(6) 7_565
C12 C13 1.447(4) .
C13 C14 1.391(4) .
C13 C22 1.443(4) .
C14 C14 1.447(6) 7_565
C14 C15 1.453(4) .
C15 C20 1.387(4) .
C15 C16 1.446(4) .
C16 C17 1.403(5) .
C16 C15 1.446(4) 7_565
C17 C18 1.441(3) .
C17 C18 1.441(3) 7_565
C18 C19 1.386(4) .
C19 C20 1.455(4) .
C19 C30 1.457(4) .
C20 C21 1.449(4) .
C21 C22 1.399(4) .
C21 C31 1.452(4) .
C22 C23 1.459(4) .
C23 C24 1.385(4) .
C24 C25 1.453(4) .
C24 C32 1.460(4) .
C25 C26 1.457(4) .
C26 C27 1.456(4) .
C27 C28 1.401(4) .
C27 C32 1.440(4) .
C28 C29 1.444(4) .
C29 C30 1.380(4) .
C30 C31 1.451(4) .
C31 C32 1.390(4) .
C33 C34 1.446(3) .
C33 C50 1.476(4) .
C33 C33 1.500(5) 7_565
C34 C61 1.481(4) .
C34 C35 1.485(4) .
C35 C35 1.389(6) 7_565
C35 C36 1.445(4) .
C36 C37 1.401(4) .
C36 C60 1.444(5) .
C37 C37 1.421(7) 7_565
C37 C38 1.457(4) .
C38 C58 1.374(5) .
C38 C39 1.442(4) .
C39 C40 1.392(7) .
C39 C38 1.442(4) 7_565
C40 C41 1.441(4) 7_565
C40 C41 1.441(4) .
C41 C57 1.385(5) .
C41 C42 1.457(5) .
C42 C43 1.375(5) .
C42 C42 1.445(7) 7_565
C43 C44 1.446(5) .
C43 C55 1.451(5) .
C44 C44 1.380(8) 7_565
C44 C45 1.455(5) .
C45 C46 1.396(5) .
C45 C54 1.433(6) .
C46 C46 1.437(8) 7_565
C46 C47 1.459(5) .
C47 C52 1.378(5) .
C47 C48 1.438(4) .
C48 C49 1.411(6) .
C48 C47 1.438(4) 7_565
C49 C50 1.437(4) .
C49 C50 1.437(4) 7_565
C50 C51 1.394(4) .
C51 C62 1.448(4) .
C51 C52 1.456(4) .
C52 C53 1.455(5) .
C53 C54 1.401(5) .
C53 C63 1.437(5) .
C54 C55 1.453(5) .
C55 C56 1.384(5) .
C56 C57 1.451(5) .
C56 C64 1.454(4) .
C57 C58 1.456(5) .
C58 C59 1.466(5) .
C59 C60 1.400(4) .
C59 C64 1.419(5) .
C60 C61 1.440(4) .
C61 C62 1.374(4) .
C62 C63 1.456(4) .
C63 C64 1.405(5) .
C65 C70 1.389(4) .
C65 C66 1.399(4) .
C66 C67 1.393(4) .
C67 C68 1.385(5) .
C68 C69 1.374(5) .
C69 C70 1.395(4) .
C71 C76 1.398(4) .
C71 C72 1.407(4) .
C72 C73 1.385(4) .
C73 C74 1.378(5) .
C74 C75 1.391(5) .
C75 C76 1.397(4) .
C77 C82 1.385(4) .
C77 C78 1.397(4) .
C78 C79 1.387(4) .
C79 C80 1.372(4) .
C80 C81 1.384(4) .
C81 C82 1.386(4) .
Cl1 C92 0.834(14) .
Cl1 C91 1.195(16) .
Cl1 C83 1.689(8) .
Cl1 C93 2.049(14) .
Cl2 C94 0.790(12) .
Cl2 C93 1.340(14) .
Cl2 C84 1.788(7) .
Cl3 C85 0.951(7) .
Cl3 C86 1.793(11) .
Cl3 C84 1.965(8) .
Cl4 C88 1.278(7) .
Cl4 C86 1.588(9) .
Cl4 C90 1.780(16) .
C83 C90 0.736(16) .
C83 C91 0.876(19) .
C83 C84 1.444(11) .
C83 C88 1.489(13) .
C83 C92 1.611(19) .
C83 C94 1.961(19) .
C84 C94 1.013(13) .
C84 C85 1.280(9) .
C84 C90 1.327(10) .
C85 C86 1.342(12) .
C85 C90 1.943(15) .
C88 C90 1.130(12) .
C88 C91 1.548(17) .
C90 C91 1.42(2) .
C91 C92 1.41(2) .
C92 C93 1.31(2) .
C93 C94 1.44(2) .
